data_1574631
loop_
_publ_author_name
'Uppu, Rao M.'
'Agu, Ogad A.'
'Babu, Sainath'
'Mensah, Patrick F.'
'Fronczek, Frank R.'

_publ_section_title
;
 N,N&#x2032;-[Oxybis(benzene-4,1-diyl)]diacetamide
;
_journal_coeditor_code HB4515
_journal_issue 5
_journal_name_full IUCrData
_journal_page_first x250384
_journal_paper_doi 10.1107/S2414314625003840
_journal_volume 10
_journal_year 2025
_chemical_formula_iupac 'C16 H16 N2 O3'
_chemical_formula_moiety 'C16 H16 N2 O3'
_chemical_formula_sum 'C16 H16 N2 O3'
_chemical_formula_weight 284.31
_chemical_name_systematic
;
<i>N</i>,<i>N</i>'-[Oxybis(benzene-4,1-diyl)]diacetamide
;
_space_group_crystal_system monoclinic
_space_group_IT_number 14
_space_group_name_Hall '-P 2yn'
_space_group_name_H-M_alt 'P 1 21/n 1'
_atom_sites_solution_hydrogens mixed
_audit_creation_method SHELXL-2019/1
_cell_angle_alpha 90
_cell_angle_beta 90.325(2)
_cell_angle_gamma 90
_cell_formula_units_Z 4
_cell_length_a 5.5676(5)
_cell_length_b 33.185(3)
_cell_length_c 7.6949(5)
_cell_measurement_reflns_used 4722
_cell_measurement_temperature 100.0(5)
_cell_measurement_theta_max 23.58
_cell_measurement_theta_min 2.54
_cell_volume 1421.7(2)
_computing_cell_refinement
;
SAINT (Bruker, 2016)
;
_computing_data_collection
;
APEX5 (Bruker, 2016)
;
_computing_data_reduction
;
SAINT (Bruker, 2016)
;
_computing_molecular_graphics
;
Mercury (Macrae <i>et al.</i>, 2020)
;
_computing_publication_material
;
publCIF (Westrip, 2010)
;
_computing_structure_refinement
;
<i>SHELXL2019/1</i> (Sheldrick, 2015b)
;
_computing_structure_solution
;
<i>SHELXT2018/2</i> (Sheldrick, 2015a)
;
_diffrn_ambient_temperature 100.0(5)
_diffrn_measured_fraction_theta_full 0.997
_diffrn_measured_fraction_theta_max 0.996
_diffrn_measurement_device_type 'Bruker D8 Venture DUO with Photon III C14'
_diffrn_measurement_method '\f and \w scans'
_diffrn_radiation_source 'I\mS 3.0 microfocus'
_diffrn_radiation_type AgK\a
_diffrn_radiation_wavelength 0.56086
_diffrn_reflns_av_R_equivalents 0.0650
_diffrn_reflns_av_unetI/netI 0.0580
_diffrn_reflns_limit_h_max 5
_diffrn_reflns_limit_h_min -7
_diffrn_reflns_limit_k_max 47
_diffrn_reflns_limit_k_min -47
_diffrn_reflns_limit_l_max 10
_diffrn_reflns_limit_l_min -10
_diffrn_reflns_number 22399
_diffrn_reflns_theta_full 19.665
_diffrn_reflns_theta_max 23.617
_diffrn_reflns_theta_min 2.089
_exptl_absorpt_coefficient_mu 0.058
_exptl_absorpt_correction_T_max 0.995
_exptl_absorpt_correction_T_min 0.933
_exptl_absorpt_correction_type multi-scan
_exptl_absorpt_process_details
;
(SADABS; Krause <i>et al.</i>, 2015)
;
_exptl_crystal_colour colourless
_exptl_crystal_density_diffrn 1.328
_exptl_crystal_description plate
_exptl_crystal_F_000 600
_exptl_crystal_size_max 0.320
_exptl_crystal_size_mid 0.270
_exptl_crystal_size_min 0.090
_refine_diff_density_max 0.903
_refine_diff_density_min -0.430
_refine_ls_extinction_method none
_refine_ls_goodness_of_fit_ref 1.049
_refine_ls_hydrogen_treatment mixed
_refine_ls_matrix_type full
_refine_ls_number_parameters 198
_refine_ls_number_reflns 4306
_refine_ls_number_restraints 0
_refine_ls_restrained_S_all 1.049
_refine_ls_R_factor_all 0.0778
_refine_ls_R_factor_gt 0.0652
_refine_ls_shift/su_max 0.001
_refine_ls_shift/su_mean 0.000
_refine_ls_structure_factor_coef Fsqd
_refine_ls_weighting_details 'w=1/[\s^2^(Fo^2^)+(0.0799P)^2^+0.7250P] where P=(Fo^2^+2Fc^2^)/3'
_refine_ls_weighting_scheme calc
_refine_ls_wR_factor_gt 0.1682
_refine_ls_wR_factor_ref 0.1792
_reflns_number_gt 3468
_reflns_number_total 4306
_reflns_threshold_expression 'I > 2\s(I)'
_cod_data_source_file hb4515.cif
_cod_data_source_block I
_cod_original_cell_volume 1421.68(19)
_cod_original_sg_symbol_H-M 'P 21/n'
_cod_database_code 1574631
_shelx_space_group_comment
;
The symmetry employed for this shelxl refinement is uniquely defined
by the following loop, which should always be used as a source of
symmetry information in preference to the above space-group names.
They are only intended as comments.
;
_shelx_estimated_absorpt_t_min 0.982
_shelx_estimated_absorpt_t_max 0.995

loop_
_space_group_symop_operation_xyz
'x, y, z'
'-x+1/2, y+1/2, -z+1/2'
'-x, -y, -z'
'x-1/2, -y-1/2, z-1/2'

loop_
_atom_site_type_symbol
_atom_site_label
_atom_site_fract_x
_atom_site_fract_y
_atom_site_fract_z
_atom_site_U_iso_or_equiv
_atom_site_adp_type
_atom_site_calc_flag
_atom_site_occupancy
_atom_site_disorder_assembly
_atom_site_disorder_group
O O1 0.1938(2) 0.75069(3) 0.64144(15) 0.0233(2) Uani d 1 . .
O O2 0.4346(2) 0.56780(3) 0.40229(16) 0.0333(3) Uani d 1 . .
O O3 0.5307(3) 0.91576(5) 0.3437(2) 0.0510(4) Uani d 1 . .
N N1 0.6286(3) 0.59932(4) 0.62577(17) 0.0247(3) Uani d 1 . .
H H1N 0.756(4) 0.5980(6) 0.695(3) 0.030 Uiso d 1 . .
N N2 0.6478(3) 0.90044(4) 0.61679(18) 0.0263(3) Uani d 1 . .
H H2N 0.744(4) 0.9074(6) 0.703(3) 0.032 Uiso d 1 . .
C C1 0.3149(3) 0.71413(4) 0.63352(18) 0.0209(3) Uani d 1 . .
C C2 0.1942(3) 0.68320(4) 0.54986(19) 0.0222(3) Uani d 1 . .
H H2A 0.045052 0.688389 0.493585 0.027 Uiso calc 1 . .
C C3 0.2906(3) 0.64448(4) 0.54791(19) 0.0228(3) Uani d 1 . .
H H3 0.205855 0.623136 0.492738 0.027 Uiso calc 1 . .
C C4 0.5119(3) 0.63719(4) 0.62715(19) 0.0215(3) Uani d 1 . .
C C5 0.6302(3) 0.66855(4) 0.71332(19) 0.0218(3) Uani d 1 . .
H H5 0.779782 0.663529 0.769297 0.026 Uiso calc 1 . .
C C6 0.5316(3) 0.70702(4) 0.71806(19) 0.0223(3) Uani d 1 . .
H H6 0.611423 0.728157 0.778366 0.027 Uiso calc 1 . .
C C7 0.5930(3) 0.56846(4) 0.5137(2) 0.0261(3) Uani d 1 . .
C C8 0.7694(4) 0.53426(5) 0.5312(3) 0.0348(4) Uani d 1 . .
H H8A 0.893903 0.541497 0.616144 0.052 Uiso calc 1 . .
H H8B 0.843772 0.529005 0.418365 0.052 Uiso calc 1 . .
H H8C 0.685113 0.510015 0.570580 0.052 Uiso calc 1 . .
C C9 0.3190(3) 0.78663(4) 0.63494(18) 0.0204(3) Uani d 1 . .
C C10 0.2098(3) 0.81915(5) 0.7162(2) 0.0234(3) Uani d 1 . .
H H10 0.063804 0.815553 0.777608 0.028 Uiso calc 1 . .
C C11 0.3159(3) 0.85704(4) 0.7068(2) 0.0246(3) Uani d 1 . .
H H11 0.240517 0.879529 0.759981 0.030 Uiso calc 1 . .
C C12 0.5310(3) 0.86207(4) 0.62024(19) 0.0228(3) Uani d 1 . .
C C13 0.6378(3) 0.82935(4) 0.53787(19) 0.0230(3) Uani d 1 . .
H H13 0.784291 0.832953 0.477080 0.028 Uiso calc 1 . .
C C14 0.5318(3) 0.79144(4) 0.54388(19) 0.0222(3) Uani d 1 . .
H H14 0.603747 0.769176 0.486610 0.027 Uiso calc 1 . .
C C15 0.6455(4) 0.92400(5) 0.4754(2) 0.0335(4) Uani d 1 . .
C C16 0.8005(4) 0.96122(6) 0.4857(3) 0.0458(5) Uani d 1 . .
H H16A 0.877402 0.962618 0.600446 0.069 Uiso calc 0.5 . .
H H16B 0.924151 0.960014 0.395741 0.069 Uiso calc 0.5 . .
H H16C 0.700668 0.985194 0.467726 0.069 Uiso calc 0.5 . .
H H16D 0.790745 0.975933 0.375496 0.069 Uiso calc 0.5 . .
H H16E 0.743996 0.978537 0.580201 0.069 Uiso calc 0.5 . .
H H16F 0.967479 0.953357 0.508215 0.069 Uiso calc 0.5 . .

loop_
_atom_site_aniso_label
_atom_site_aniso_U_11
_atom_site_aniso_U_22
_atom_site_aniso_U_33
_atom_site_aniso_U_12
_atom_site_aniso_U_13
_atom_site_aniso_U_23
O1 0.0205(5) 0.0192(5) 0.0303(6) 0.0009(4) -0.0001(4) 0.0008(4)
O2 0.0427(7) 0.0221(5) 0.0349(6) 0.0029(5) -0.0140(5) -0.0010(4)
O3 0.0667(11) 0.0395(8) 0.0464(8) -0.0211(7) -0.0289(8) 0.0121(6)
N1 0.0271(7) 0.0211(6) 0.0257(6) 0.0031(5) -0.0055(5) 0.0009(5)
N2 0.0302(7) 0.0218(6) 0.0269(7) -0.0051(5) -0.0066(5) -0.0020(5)
C1 0.0207(7) 0.0202(6) 0.0219(6) 0.0009(5) 0.0003(5) 0.0019(5)
C2 0.0203(7) 0.0236(7) 0.0228(7) -0.0002(5) -0.0016(5) 0.0006(5)
C3 0.0225(7) 0.0225(7) 0.0235(7) -0.0012(5) -0.0025(5) 0.0003(5)
C4 0.0235(7) 0.0198(6) 0.0212(7) 0.0013(5) -0.0003(5) 0.0014(5)
C5 0.0209(7) 0.0231(7) 0.0215(6) 0.0012(5) -0.0023(5) 0.0011(5)
C6 0.0227(7) 0.0221(7) 0.0219(7) -0.0002(5) -0.0017(5) -0.0003(5)
C7 0.0313(8) 0.0194(6) 0.0275(7) 0.0011(6) -0.0039(6) 0.0013(5)
C8 0.0406(10) 0.0238(7) 0.0399(9) 0.0080(7) -0.0109(8) -0.0036(6)
C9 0.0201(6) 0.0201(6) 0.0210(6) 0.0003(5) -0.0035(5) -0.0001(5)
C10 0.0211(7) 0.0244(7) 0.0247(7) 0.0022(5) -0.0006(5) -0.0021(5)
C11 0.0256(7) 0.0221(7) 0.0261(7) 0.0029(5) -0.0020(6) -0.0043(5)
C12 0.0249(7) 0.0201(6) 0.0231(7) -0.0007(5) -0.0052(5) -0.0014(5)
C13 0.0226(7) 0.0226(7) 0.0237(7) -0.0005(5) 0.0001(5) 0.0000(5)
C14 0.0230(7) 0.0213(6) 0.0224(7) 0.0009(5) 0.0013(5) -0.0010(5)
C15 0.0399(10) 0.0250(8) 0.0355(9) -0.0077(7) -0.0111(7) 0.0029(6)
C16 0.0603(13) 0.0322(9) 0.0446(11) -0.0202(9) -0.0143(10) 0.0058(8)

loop_
_atom_type_symbol
_atom_type_description
_atom_type_scat_dispersion_real
_atom_type_scat_dispersion_imag
_atom_type_scat_source
C C 0.0015 0.0009 'International Tables Vol C Tables 4.2.6.8 and 6.1.1.4'
H H 0.0000 0.0000 'International Tables Vol C Tables 4.2.6.8 and 6.1.1.4'
N N 0.0030 0.0019 'International Tables Vol C Tables 4.2.6.8 and 6.1.1.4'
O O 0.0056 0.0036 'International Tables Vol C Tables 4.2.6.8 and 6.1.1.4'

loop_
_geom_angle_atom_site_label_1
_geom_angle_atom_site_label_2
_geom_angle_atom_site_label_3
_geom_angle_site_symmetry_1
_geom_angle_site_symmetry_3
_geom_angle
_geom_angle_publ_flag
C9 O1 C1 . . 120.45(12) ?
C7 N1 C4 . . 127.70(13) ?
C7 N1 H1N . . 117.3(14) ?
C4 N1 H1N . . 114.1(13) ?
C15 N2 C12 . . 122.17(14) ?
C15 N2 H2N . . 117.5(14) ?
C12 N2 H2N . . 119.5(14) ?
C2 C1 C6 . . 120.72(13) ?
C2 C1 O1 . . 115.69(13) ?
C6 C1 O1 . . 123.27(13) ?
C1 C2 C3 . . 120.20(14) ?
C1 C2 H2A . . 119.9 ?
C3 C2 H2A . . 119.9 ?
C4 C3 C2 . . 119.72(14) ?
C4 C3 H3 . . 120.1 ?
C2 C3 H3 . . 120.1 ?
C3 C4 C5 . . 119.48(13) ?
C3 C4 N1 . . 123.81(13) ?
C5 C4 N1 . . 116.72(13) ?
C6 C5 C4 . . 120.73(14) ?
C6 C5 H5 . . 119.6 ?
C4 C5 H5 . . 119.6 ?
C1 C6 C5 . . 119.09(13) ?
C1 C6 H6 . . 120.5 ?
C5 C6 H6 . . 120.5 ?
O2 C7 N1 . . 124.15(14) ?
O2 C7 C8 . . 120.98(14) ?
N1 C7 C8 . . 114.85(14) ?
C7 C8 H8A . . 109.5 ?
C7 C8 H8B . . 109.5 ?
H8A C8 H8B . . 109.5 ?
C7 C8 H8C . . 109.5 ?
H8A C8 H8C . . 109.5 ?
H8B C8 H8C . . 109.5 ?
O1 C9 C10 . . 115.59(13) ?
O1 C9 C14 . . 123.29(13) ?
C10 C9 C14 . . 120.97(13) ?
C9 C10 C11 . . 119.45(14) ?
C9 C10 H10 . . 120.3 ?
C11 C10 H10 . . 120.3 ?
C12 C11 C10 . . 120.20(14) ?
C12 C11 H11 . . 119.9 ?
C10 C11 H11 . . 119.9 ?
C11 C12 C13 . . 119.87(14) ?
C11 C12 N2 . . 120.73(13) ?
C13 C12 N2 . . 119.39(14) ?
C14 C13 C12 . . 120.53(14) ?
C14 C13 H13 . . 119.7 ?
C12 C13 H13 . . 119.7 ?
C9 C14 C13 . . 118.95(13) ?
C9 C14 H14 . . 120.5 ?
C13 C14 H14 . . 120.5 ?
O3 C15 N2 . . 122.93(16) ?
O3 C15 C16 . . 121.45(16) ?
N2 C15 C16 . . 115.60(16) ?
C15 C16 H16A . . 109.5 ?
C15 C16 H16B . . 109.5 ?
H16A C16 H16B . . 109.5 ?
C15 C16 H16C . . 109.5 ?
H16A C16 H16C . . 109.5 ?
H16B C16 H16C . . 109.5 ?
H16D C16 H16E . . 109.5 ?
H16D C16 H16F . . 109.5 ?
H16E C16 H16F . . 109.5 ?

loop_
_geom_bond_atom_site_label_1
_geom_bond_atom_site_label_2
_geom_bond_site_symmetry_2
_geom_bond_distance
_geom_bond_publ_flag
O1 C9 . 1.3827(17) ?
O1 C1 . 1.3896(17) ?
O2 C7 . 1.227(2) ?
O3 C15 . 1.226(2) ?
N1 C7 . 1.353(2) ?
N1 C4 . 1.4150(19) ?
N1 H1N . 0.88(2) ?
N2 C15 . 1.340(2) ?
N2 C12 . 1.4299(19) ?
N2 H2N . 0.88(2) ?
C1 C2 . 1.384(2) ?
C1 C6 . 1.388(2) ?
C2 C3 . 1.393(2) ?
C2 H2A . 0.9500 ?
C3 C4 . 1.392(2) ?
C3 H3 . 0.9500 ?
C4 C5 . 1.397(2) ?
C5 C6 . 1.390(2) ?
C5 H5 . 0.9500 ?
C6 H6 . 0.9500 ?
C7 C8 . 1.506(2) ?
C8 H8A . 0.9800 ?
C8 H8B . 0.9800 ?
C8 H8C . 0.9800 ?
C9 C10 . 1.389(2) ?
C9 C14 . 1.389(2) ?
C10 C11 . 1.392(2) ?
C10 H10 . 0.9500 ?
C11 C12 . 1.384(2) ?
C11 H11 . 0.9500 ?
C12 C13 . 1.392(2) ?
C13 C14 . 1.391(2) ?
C13 H13 . 0.9500 ?
C14 H14 . 0.9500 ?
C15 C16 . 1.508(2) ?
C16 H16A . 0.9800 ?
C16 H16B . 0.9800 ?
C16 H16C . 0.9800 ?
C16 H16D . 0.9800 ?
C16 H16E . 0.9800 ?
C16 H16F . 0.9800 ?

loop_
_geom_hbond_atom_site_label_D
_geom_hbond_atom_site_label_H
_geom_hbond_atom_site_label_A
_geom_hbond_site_symmetry_A
_geom_hbond_distance_DH
_geom_hbond_distance_HA
_geom_hbond_distance_DA
_geom_hbond_angle_DHA
_geom_hbond_publ_flag
N1 H1N O3 4_676 0.88(2) 1.96(2) 2.834(2) 169.5(19) yes
N2 H2N O2 4_676 0.88(2) 2.03(2) 2.9066(18) 170(2) yes

loop_
_geom_torsion_atom_site_label_1
_geom_torsion_atom_site_label_2
_geom_torsion_atom_site_label_3
_geom_torsion_atom_site_label_4
_geom_torsion_site_symmetry_1
_geom_torsion_site_symmetry_2
_geom_torsion_site_symmetry_3
_geom_torsion_site_symmetry_4
_geom_torsion
_geom_torsion_publ_flag
C9 O1 C1 C2 . . . . -146.40(13) ?
C9 O1 C1 C6 . . . . 40.1(2) ?
C6 C1 C2 C3 . . . . -0.7(2) ?
O1 C1 C2 C3 . . . . -174.44(13) ?
C1 C2 C3 C4 . . . . -1.4(2) ?
C2 C3 C4 C5 . . . . 2.4(2) ?
C2 C3 C4 N1 . . . . -177.33(14) ?
C7 N1 C4 C3 . . . . 21.0(2) ?
C7 N1 C4 C5 . . . . -158.72(16) ?
C3 C4 C5 C6 . . . . -1.1(2) ?
N1 C4 C5 C6 . . . . 178.57(13) ?
C2 C1 C6 C5 . . . . 1.9(2) ?
O1 C1 C6 C5 . . . . 175.17(13) ?
C4 C5 C6 C1 . . . . -1.0(2) ?
C4 N1 C7 O2 . . . . -6.5(3) ?
C4 N1 C7 C8 . . . . 171.91(15) ?
C1 O1 C9 C10 . . . . -153.03(13) ?
C1 O1 C9 C14 . . . . 31.3(2) ?
O1 C9 C10 C11 . . . . -176.08(13) ?
C14 C9 C10 C11 . . . . -0.3(2) ?
C9 C10 C11 C12 . . . . -1.3(2) ?
C10 C11 C12 C13 . . . . 1.9(2) ?
C10 C11 C12 N2 . . . . -176.98(14) ?
C15 N2 C12 C11 . . . . -104.7(2) ?
C15 N2 C12 C13 . . . . 76.4(2) ?
C11 C12 C13 C14 . . . . -0.9(2) ?
N2 C12 C13 C14 . . . . 178.00(13) ?
O1 C9 C14 C13 . . . . 176.73(13) ?
C10 C9 C14 C13 . . . . 1.3(2) ?
C12 C13 C14 C9 . . . . -0.7(2) ?
C12 N2 C15 O3 . . . . 5.1(3) ?
C12 N2 C15 C16 . . . . -173.16(17) ?
